data_1529697
loop_
_publ_author_name
'Brovkin, A.A.'
'Polshin, E.V.'
'Novoselov, Yu.M.'
'Brovkina, V.S.'

_publ_section_title
;
 Cation distribution in the structure of warwickite Mg1.34 Fe0.16 Al0.12
 Ti0.38 O B O3 from x-ray structural and Moessbauer spectroscopic analysis
 data
;
_journal_name_full Kristallografiya
_journal_page_first 107
_journal_page_last 112
_journal_volume 23
_journal_year 1978
_chemical_formula_sum 'Al0.12 B Fe0.16 Mg1.34 O4 Ti0.38'
_chemical_name_systematic 'Mg1.34 Fe0.16 Al0.12 Ti0.38 (B O3) O'
_space_group_IT_number 62
_symmetry_space_group_name_Hall '-P 2c 2n'
_symmetry_space_group_name_H-M 'P n a m'
_cell_angle_alpha 90
_cell_angle_beta 90
_cell_angle_gamma 90
_cell_formula_units_Z 4
_cell_length_a 9.233
_cell_length_b 9.375
_cell_length_c 3.087
_cell_volume 267.209
_citation_journal_id_ASTM KRISAJ
_cod_data_source_file Brovkin_KRISAJ_1978_306.cif
_cod_data_source_block Al0.12B1Fe0.16Mg1.34O4Ti0.38
_cod_original_cell_volume 267.2088
_cod_original_sg_symbol_Hall '-P 2ac 2n (-x,z,y)'
_cod_original_formula_sum 'Al0.12 B1 Fe0.16 Mg1.34 O4 Ti0.38'
_cod_database_code 1529697

loop_
_symmetry_equiv_pos_as_xyz
x,y,z
-x+1/2,y+1/2,-z
x+1/2,-y+1/2,-z+1/2
-x,-y,z+1/2
-x,-y,-z
x-1/2,-y-1/2,z
-x-1/2,y-1/2,z-1/2
x,y,-z-1/2

loop_
_atom_site_label
_atom_site_type_symbol
_atom_site_fract_x
_atom_site_fract_y
_atom_site_fract_z
_atom_site_occupancy
_atom_site_U_iso_or_equiv
Fe1 Fe+2 -0.11385 -0.06908 0.25 0.052 0.0
O2 O-2 0.2637 0.0059 0.25 1 0.0
Mg1 Mg+2 -0.11385 -0.06908 0.25 0.502 0.0
O4 O-2 -0.0209 -0.3662 0.25 1 0.0
Al1 Al+3 -0.11385 -0.06908 0.25 0.06 0.0
Fe3 Fe+2 0.39728 0.19016 0.25 0.033 0.0
Al2 Al+3 0.39728 0.19016 0.25 0.06 0.0
Mg2 Mg+2 0.39728 0.19016 0.25 0.838 0.0
Ti2 Ti+4 0.39728 0.19016 0.25 0.015 0.0
Fe2 Fe+3 -0.11385 -0.06908 0.25 0.021 0.0
Fe4 Fe+3 0.39728 0.19016 0.25 0.054 0.0
O3 O-2 -0.2485 -0.2501 0.25 1 0.0
B1 B+3 -0.1675 -0.3752 0.25 1 0.0
Ti1 Ti+4 -0.11385 -0.06908 0.25 0.365 0.0
O1 O-2 0.4892 0.3841 0.25 1 0.0
